data_7022953
loop_
_publ_author_name
'Li, L\"uying'
'Du, Kejie'
'Wang, Yi'
'Jia, Haina'
'Hou, Xiaojuan'
'Chao, Hui'
'Ji, Liangnian'

_publ_section_title
;
 Self-activating nuclease and anticancer activities of copper(II)
 complexes with aryl-modified 2,6-di(thiazol-2-yl)pyridine.
;
_journal_issue 32
_journal_name_full 'Dalton transactions (Cambridge, England : 2003)'
_journal_page_first 11576
_journal_page_last 11588
_journal_paper_doi 10.1039/c3dt50395j
_journal_volume 42
_journal_year 2013
_chemical_formula_sum 'C19 H11 Cl2 Cu N3 O S2'
_chemical_formula_weight 495.87
_chemical_name_systematic
;
?
;
_space_group_IT_number 2
_symmetry_cell_setting triclinic
_symmetry_space_group_name_Hall '-P 1'
_symmetry_space_group_name_H-M 'P -1'
_atom_sites_solution_hydrogens geom
_atom_sites_solution_primary direct
_atom_sites_solution_secondary difmap
_audit_creation_method SHELXL-97
_cell_angle_alpha 111.368(2)
_cell_angle_beta 92.003(2)
_cell_angle_gamma 90.218(2)
_cell_formula_units_Z 2
_cell_length_a 7.9078(11)
_cell_length_b 11.1470(16)
_cell_length_c 11.5729(16)
_cell_measurement_reflns_used 2675
_cell_measurement_temperature 293(2)
_cell_measurement_theta_max 26.487
_cell_measurement_theta_min 2.5775
_cell_volume 949.3(2)
_computing_cell_refinement 'SAINT+ Ver. 6.22, Bruker AXS Inc., 2001.'
_computing_data_collection 'SMART Bruker AXS Inc., 1998.'
_computing_data_reduction 'SAINT+ Ver. 6.22, Bruker AXS Inc., 2001.'
_computing_molecular_graphics 'SHELXTL Ver. 6.12, (Sheldrick, 2000)'
_computing_publication_material 'SHELXTL Ver. 6.12, (Sheldrick, 2000)'
_computing_structure_refinement 'SHELXTL Ver. 6.12, (Sheldrick, 2000)'
_computing_structure_solution 'SHELXTL Ver. 6.12, (Sheldrick, 2000)'
_diffrn_ambient_temperature 293(2)
_diffrn_measured_fraction_theta_full 0.988
_diffrn_measured_fraction_theta_max 0.988
_diffrn_measurement_device_type 'Bruker Apex CCd'
_diffrn_measurement_method '\w scan'
_diffrn_radiation_monochromator graphite
_diffrn_radiation_source 'fine-focus sealed tube'
_diffrn_radiation_type MoK\a
_diffrn_radiation_wavelength 0.71073
_diffrn_reflns_av_R_equivalents 0.0213
_diffrn_reflns_av_sigmaI/netI 0.0337
_diffrn_reflns_limit_h_max 9
_diffrn_reflns_limit_h_min -9
_diffrn_reflns_limit_k_max 13
_diffrn_reflns_limit_k_min -13
_diffrn_reflns_limit_l_max 13
_diffrn_reflns_limit_l_min -14
_diffrn_reflns_number 7452
_diffrn_reflns_theta_full 25.99
_diffrn_reflns_theta_max 25.99
_diffrn_reflns_theta_min 1.89
_exptl_absorpt_coefficient_mu 1.668
_exptl_absorpt_correction_T_max 0.8124
_exptl_absorpt_correction_T_min 0.7104
_exptl_absorpt_correction_type multi-scan
_exptl_absorpt_process_details SADABS
_exptl_crystal_colour Green
_exptl_crystal_density_diffrn 1.735
_exptl_crystal_density_method 'not measured'
_exptl_crystal_description Block
_exptl_crystal_F_000 498
_exptl_crystal_size_max 0.22
_exptl_crystal_size_mid 0.16
_exptl_crystal_size_min 0.13
_refine_diff_density_max 0.523
_refine_diff_density_min -0.321
_refine_diff_density_rms 0.073
_refine_ls_extinction_method none
_refine_ls_goodness_of_fit_ref 1.004
_refine_ls_hydrogen_treatment constr
_refine_ls_matrix_type full
_refine_ls_number_parameters 253
_refine_ls_number_reflns 3688
_refine_ls_number_restraints 0
_refine_ls_restrained_S_all 1.004
_refine_ls_R_factor_all 0.0453
_refine_ls_R_factor_gt 0.0362
_refine_ls_shift/su_max 0.000
_refine_ls_shift/su_mean 0.000
_refine_ls_structure_factor_coef Fsqd
_refine_ls_weighting_details 'calc w=1/[\s^2^(Fo^2^)+(0.0520P)^2^+0.5017P] where P=(Fo^2^+2Fc^2^)/3'
_refine_ls_weighting_scheme calc
_refine_ls_wR_factor_gt 0.0895
_refine_ls_wR_factor_ref 0.0972
_reflns_number_gt 3068
_reflns_number_total 3688
_reflns_threshold_expression >2sigma(I)
_cod_data_source_file c3dt50395j.txt
_cod_data_source_block Cu(bfdtp)Cl2
_cod_depositor_comments
;
The following automatic conversions were performed:

'_symmetry_cell_setting' value 'Triclinic' changed to 'triclinic'
according to /home/saulius/struct/CIF-dictionaries/cif_core.dic
dictionary named 'cif_core.dic' version 2.4.2 from 2011-04-26.

Automatic conversion script
Id: cif_fix_values 1891 2012-01-12 08:04:46Z andrius 
;
_cod_original_sg_symbol_H-M P-1
_cod_database_code 7022953

loop_
_symmetry_equiv_pos_as_xyz
'x, y, z'
'-x, -y, -z'

loop_
_atom_site_label
_atom_site_type_symbol
_atom_site_fract_x
_atom_site_fract_y
_atom_site_fract_z
_atom_site_U_iso_or_equiv
_atom_site_adp_type
_atom_site_occupancy
_atom_site_symmetry_multiplicity
_atom_site_calc_flag
_atom_site_refinement_flags
Cu1 Cu 0.10255(4) 0.87005(3) 0.09657(3) 0.03458(13) Uani 1 1 d .
Cl1 Cl 0.24104(9) 0.79428(7) 0.25000(7) 0.04170(19) Uani 1 1 d .
Cl2 Cl 0.26513(10) 0.79188(8) -0.06710(8) 0.0496(2) Uani 1 1 d .
S1 S 0.16488(10) 1.29447(7) 0.29172(8) 0.0412(2) Uani 1 1 d .
S2 S -0.37344(10) 0.64789(8) 0.07587(9) 0.0467(2) Uani 1 1 d .
N1 N 0.1910(3) 1.0572(2) 0.1594(2) 0.0367(6) Uani 1 1 d .
N2 N -0.0865(3) 0.9643(2) 0.1977(2) 0.0328(5) Uani 1 1 d .
N3 N -0.0878(3) 0.7328(2) 0.0432(2) 0.0335(5) Uani 1 1 d .
O1 O -0.4521(2) 1.28720(18) 0.49055(18) 0.0383(5) Uani 1 1 d .
C1 C 0.3312(4) 1.1175(3) 0.1387(3) 0.0426(7) Uani 1 1 d .
H1A H 0.4145 1.0739 0.0853 0.051 Uiso 1 1 calc R
C2 C 0.3383(4) 1.2459(3) 0.2025(3) 0.0436(8) Uani 1 1 d .
H2A H 0.4254 1.3005 0.1986 0.052 Uiso 1 1 calc R
C3 C 0.0922(3) 1.1393(3) 0.2390(3) 0.0329(6) Uani 1 1 d .
C4 C -0.0677(3) 1.0892(3) 0.2668(3) 0.0316(6) Uani 1 1 d .
C5 C -0.1896(3) 1.1554(3) 0.3468(3) 0.0346(6) Uani 1 1 d .
H5A H -0.1730 1.2418 0.3963 0.042 Uiso 1 1 calc R
C6 C -0.3384(3) 1.0900(3) 0.3518(3) 0.0330(6) Uani 1 1 d .
C7 C -0.3594(4) 0.9597(3) 0.2745(3) 0.0332(6) Uani 1 1 d .
H7A H -0.4585 0.9146 0.2747 0.040 Uiso 1 1 calc R
C8 C -0.2304(3) 0.9002(3) 0.1986(3) 0.0315(6) Uani 1 1 d .
C9 C -0.2243(3) 0.7673(3) 0.1088(3) 0.0330(6) Uani 1 1 d .
C10 C -0.2443(4) 0.5463(3) -0.0322(3) 0.0475(8) Uani 1 1 d .
H10A H -0.2706 0.4609 -0.0806 0.057 Uiso 1 1 calc R
C11 C -0.0995(4) 0.6081(3) -0.0366(3) 0.0399(7) Uani 1 1 d .
H11A H -0.0142 0.5687 -0.0901 0.048 Uiso 1 1 calc R
C12 C -0.4729(4) 1.1552(3) 0.4321(3) 0.0331(6) Uani 1 1 d .
C13 C -0.5962(4) 1.3284(3) 0.5554(3) 0.0364(7) Uani 1 1 d .
C14 C -0.6352(4) 1.4550(3) 0.6221(3) 0.0494(8) Uani 1 1 d .
H14A H -0.5598 1.5225 0.6316 0.059 Uiso 1 1 calc R
C15 C -0.7916(5) 1.4759(3) 0.6737(3) 0.0548(9) Uani 1 1 d .
H15A H -0.8236 1.5598 0.7182 0.066 Uiso 1 1 calc R
C16 C -0.9031(4) 1.3746(3) 0.6610(3) 0.0507(9) Uani 1 1 d .
H16A H -1.0076 1.3925 0.6975 0.061 Uiso 1 1 calc R
C17 C -0.8621(4) 1.2482(3) 0.5954(3) 0.0402(7) Uani 1 1 d .
H17A H -0.9366 1.1808 0.5881 0.048 Uiso 1 1 calc R
C18 C -0.7048(4) 1.2247(3) 0.5403(3) 0.0337(6) Uani 1 1 d .
C19 C -0.6209(3) 1.1133(3) 0.4597(3) 0.0338(6) Uani 1 1 d .
H19A H -0.6607 1.0285 0.4319 0.041 Uiso 1 1 calc R

loop_
_atom_site_aniso_label
_atom_site_aniso_U_11
_atom_site_aniso_U_22
_atom_site_aniso_U_33
_atom_site_aniso_U_23
_atom_site_aniso_U_13
_atom_site_aniso_U_12
Cu1 0.02615(19) 0.0339(2) 0.0408(2) 0.00951(16) 0.00837(15) -0.00011(14)
Cl1 0.0369(4) 0.0405(4) 0.0475(5) 0.0160(4) 0.0003(3) -0.0038(3)
Cl2 0.0398(4) 0.0580(5) 0.0449(5) 0.0101(4) 0.0163(3) 0.0007(4)
S1 0.0378(4) 0.0337(4) 0.0502(5) 0.0131(4) 0.0036(3) -0.0061(3)
S2 0.0330(4) 0.0347(4) 0.0647(6) 0.0083(4) 0.0097(4) -0.0066(3)
N1 0.0288(12) 0.0364(13) 0.0439(15) 0.0131(12) 0.0065(11) -0.0021(10)
N2 0.0250(11) 0.0304(12) 0.0407(14) 0.0096(11) 0.0071(10) -0.0016(9)
N3 0.0282(12) 0.0321(13) 0.0370(13) 0.0087(11) 0.0042(10) 0.0014(10)
O1 0.0368(11) 0.0305(11) 0.0411(12) 0.0046(9) 0.0107(9) -0.0017(8)
C1 0.0286(15) 0.052(2) 0.0495(19) 0.0204(16) 0.0061(13) -0.0041(13)
C2 0.0324(16) 0.0491(19) 0.052(2) 0.0215(16) 0.0022(14) -0.0107(14)
C3 0.0286(14) 0.0319(15) 0.0379(16) 0.0122(13) 0.0044(12) -0.0012(11)
C4 0.0249(13) 0.0334(15) 0.0360(16) 0.0121(13) 0.0016(11) -0.0032(11)
C5 0.0318(14) 0.0303(15) 0.0384(16) 0.0082(13) 0.0036(12) -0.0009(12)
C6 0.0311(14) 0.0328(15) 0.0353(16) 0.0121(13) 0.0041(12) 0.0015(12)
C7 0.0295(14) 0.0322(15) 0.0385(16) 0.0133(13) 0.0061(12) -0.0033(11)
C8 0.0277(14) 0.0290(14) 0.0374(16) 0.0116(12) 0.0029(12) -0.0010(11)
C9 0.0258(13) 0.0331(15) 0.0402(17) 0.0132(13) 0.0036(12) -0.0005(11)
C10 0.0408(17) 0.0315(16) 0.057(2) 0.0011(15) 0.0005(15) -0.0028(13)
C11 0.0383(16) 0.0355(16) 0.0420(18) 0.0090(14) 0.0070(13) 0.0059(13)
C12 0.0350(15) 0.0289(14) 0.0328(15) 0.0081(12) 0.0037(12) 0.0006(12)
C13 0.0344(15) 0.0377(16) 0.0344(16) 0.0095(13) 0.0089(12) -0.0009(12)
C14 0.051(2) 0.0345(17) 0.053(2) 0.0034(15) 0.0117(16) -0.0042(15)
C15 0.063(2) 0.0369(18) 0.052(2) -0.0005(16) 0.0194(17) 0.0109(16)
C16 0.0451(19) 0.050(2) 0.051(2) 0.0103(17) 0.0193(16) 0.0108(16)
C17 0.0340(15) 0.0462(18) 0.0399(17) 0.0141(14) 0.0130(13) 0.0030(13)
C18 0.0371(15) 0.0333(15) 0.0302(15) 0.0104(13) 0.0041(12) 0.0026(12)
C19 0.0337(15) 0.0306(14) 0.0357(16) 0.0098(13) 0.0073(12) 0.0000(12)

loop_
_atom_type_symbol
_atom_type_description
_atom_type_scat_dispersion_real
_atom_type_scat_dispersion_imag
_atom_type_scat_source
C C 0.0033 0.0016 'International Tables Vol C Tables 4.2.6.8 and 6.1.1.4'
H H 0.0000 0.0000 'International Tables Vol C Tables 4.2.6.8 and 6.1.1.4'
N N 0.0061 0.0033 'International Tables Vol C Tables 4.2.6.8 and 6.1.1.4'
S S 0.1246 0.1234 'International Tables Vol C Tables 4.2.6.8 and 6.1.1.4'
Cl Cl 0.1484 0.1585 'International Tables Vol C Tables 4.2.6.8 and 6.1.1.4'
Cu Cu 0.3201 1.2651 'International Tables Vol C Tables 4.2.6.8 and 6.1.1.4'
O O 0.0106 0.0060 'International Tables Vol C Tables 4.2.6.8 and 6.1.1.4'

loop_
_geom_angle_atom_site_label_1
_geom_angle_atom_site_label_2
_geom_angle_atom_site_label_3
_geom_angle
N2 Cu1 N1 78.01(9)
N2 Cu1 N3 78.18(9)
N1 Cu1 N3 152.75(9)
N2 Cu1 Cl2 158.36(8)
N1 Cu1 Cl2 97.76(7)
N3 Cu1 Cl2 99.48(7)
N2 Cu1 Cl1 98.57(7)
N1 Cu1 Cl1 100.39(7)
N3 Cu1 Cl1 96.09(7)
Cl2 Cu1 Cl1 103.06(3)
C3 S1 C2 89.55(15)
C9 S2 C10 89.58(15)
C3 N1 C1 111.5(3)
C3 N1 Cu1 113.75(19)
C1 N1 Cu1 134.7(2)
C4 N2 C8 120.7(2)
C4 N2 Cu1 119.88(18)
C8 N2 Cu1 119.39(19)
C9 N3 C11 111.6(2)
C9 N3 Cu1 113.75(19)
C11 N3 Cu1 134.25(19)
C13 O1 C12 105.6(2)
C2 C1 N1 114.2(3)
C2 C1 H1A 122.9
N1 C1 H1A 122.9
C1 C2 S1 110.6(2)
C1 C2 H2A 124.7
S1 C2 H2A 124.7
N1 C3 C4 117.8(3)
N1 C3 S1 114.0(2)
C4 C3 S1 128.1(2)
N2 C4 C5 121.7(2)
N2 C4 C3 109.9(2)
C5 C4 C3 128.3(3)
C4 C5 C6 118.6(3)
C4 C5 H5A 120.7
C6 C5 H5A 120.7
C5 C6 C7 119.0(3)
C5 C6 C12 121.2(3)
C7 C6 C12 119.8(3)
C8 C7 C6 118.7(3)
C8 C7 H7A 120.6
C6 C7 H7A 120.6
N2 C8 C7 121.2(3)
N2 C8 C9 110.2(2)
C7 C8 C9 128.7(3)
N3 C9 C8 117.8(2)
N3 C9 S2 113.8(2)
C8 C9 S2 128.4(2)
C11 C10 S2 110.2(2)
C11 C10 H10A 124.9
S2 C10 H10A 124.9
C10 C11 N3 114.8(3)
C10 C11 H11A 122.6
N3 C11 H11A 122.6
C19 C12 O1 111.6(2)
C19 C12 C6 132.6(3)
O1 C12 C6 115.7(2)
O1 C13 C14 125.8(3)
O1 C13 C18 110.7(2)
C14 C13 C18 123.5(3)
C15 C14 C13 116.4(3)
C15 C14 H14A 121.8
C13 C14 H14A 121.8
C14 C15 C16 121.7(3)
C14 C15 H15A 119.1
C16 C15 H15A 119.1
C17 C16 C15 121.4(3)
C17 C16 H16A 119.3
C15 C16 H16A 119.3
C16 C17 C18 117.9(3)
C16 C17 H17A 121.1
C18 C17 H17A 121.1
C13 C18 C17 119.1(3)
C13 C18 C19 105.4(3)
C17 C18 C19 135.4(3)
C12 C19 C18 106.8(3)
C12 C19 H19A 126.6
C18 C19 H19A 126.6

loop_
_geom_bond_atom_site_label_1
_geom_bond_atom_site_label_2
_geom_bond_distance
Cu1 N2 1.987(2)
Cu1 N1 2.054(2)
Cu1 N3 2.053(2)
Cu1 Cl2 2.2307(9)
Cu1 Cl1 2.4556(9)
S1 C3 1.701(3)
S1 C2 1.714(3)
S2 C9 1.702(3)
S2 C10 1.719(3)
N1 C3 1.319(4)
N1 C1 1.367(4)
N2 C4 1.334(3)
N2 C8 1.344(3)
N3 C9 1.318(4)
N3 C11 1.361(4)
O1 C13 1.372(3)
O1 C12 1.384(3)
C1 C2 1.350(4)
C1 H1A 0.9300
C2 H2A 0.9300
C3 C4 1.473(4)
C4 C5 1.378(4)
C5 C6 1.396(4)
C5 H5A 0.9300
C6 C7 1.407(4)
C6 C12 1.450(4)
C7 C8 1.377(4)
C7 H7A 0.9300
C8 C9 1.469(4)
C10 C11 1.346(4)
C10 H10A 0.9300
C11 H11A 0.9300
C12 C19 1.350(4)
C13 C14 1.382(4)
C13 C18 1.392(4)
C14 C15 1.376(5)
C14 H14A 0.9300
C15 C16 1.391(5)
C15 H15A 0.9300
C16 C17 1.382(4)
C16 H16A 0.9300
C17 C18 1.399(4)
C17 H17A 0.9300
C18 C19 1.435(4)
C19 H19A 0.9300
